data_7246831
loop_
_publ_author_name
'Guo, Yanmin'
'Chang, Rong'
'Fu, Zhen'
'Zhou, Cong-Ying'
'Guo, Zhen'

_publ_section_title
;
 Heterogeneous visible-light promoted dehydrogenative [4 + 2] annulation
 of benzothioamides and alkynes under aerobic conditions
;
_journal_issue 13
_journal_name_full 'Green Chemistry'
_journal_page_first 5206
_journal_page_last 5212
_journal_paper_doi 10.1039/D3GC01329D
_journal_volume 25
_journal_year 2023
_chemical_formula_moiety 'C22 H16 Br N S'
_chemical_formula_sum 'C22 H16 Br N S'
_chemical_formula_weight 406.33
_space_group_crystal_system orthorhombic
_space_group_IT_number 18
_space_group_name_Hall 'P 2 2ab'
_space_group_name_H-M_alt 'P 21 21 2'
_atom_sites_solution_hydrogens geom
_atom_sites_solution_primary dual
_audit_creation_date 2022-10-09
_audit_creation_method
;
Olex2 1.5
(compiled 2021.12.09 svn.r5202d8cf for OlexSys, GUI svn.r6439)
;
_audit_update_record
;
2022-11-29 deposited with the CCDC.	2023-05-24 downloaded from the CCDC.
;
_cell_angle_alpha 90
_cell_angle_beta 90
_cell_angle_gamma 90
_cell_formula_units_Z 4
_cell_length_a 22.70389(13)
_cell_length_b 13.29859(7)
_cell_length_c 5.82409(3)
_cell_measurement_reflns_used 16569
_cell_measurement_temperature 100.00(10)
_cell_measurement_theta_max 67.0040
_cell_measurement_theta_min 3.8460
_cell_volume 1758.466(16)
_computing_cell_refinement 'CrysAlisPro 1.171.40.82a (Rigaku OD, 2020)'
_computing_data_collection 'CrysAlisPro 1.171.40.82a (Rigaku OD, 2020)'
_computing_data_reduction 'CrysAlisPro 1.171.40.82a (Rigaku OD, 2020)'
_computing_molecular_graphics 'Olex2 1.5 (Dolomanov et al., 2009)'
_computing_publication_material 'Olex2 1.5 (Dolomanov et al., 2009)'
_computing_structure_refinement 'SHELXL 2018/3 (Sheldrick, 2015)'
_computing_structure_solution 'SHELXT 2018/2 (Sheldrick, 2018)'
_diffrn_ambient_environment N~2~
_diffrn_ambient_temperature 100.00(10)
_diffrn_detector 'Hybrid Pixel Array Detector'
_diffrn_detector_area_resol_mean 10.0000
_diffrn_detector_type HyPix
_diffrn_measured_fraction_theta_full 0.988
_diffrn_measured_fraction_theta_max 0.988
_diffrn_measurement_details
;
List of Runs (angles in degrees, time in seconds):

  # Type    Start    End  Width  t~exp~   \w     \q     \k     \f   Frames
#--------------------------------------------------------------------------
  1  \w     81.00 120.00   0.50    0.05    --   83.87 125.00   0.00   78
  2  \w     90.00 119.00   0.50    0.05    --   83.87 104.00 -26.00   58
  3  \w    128.00 154.00   0.50    0.05    --   83.87 104.00 -26.00   52
  4  \w     95.00 154.00   0.50    0.05    --   83.87  38.00 -90.00  118
  5  \w    -86.00 -50.00   0.50    0.05    --  -86.37  77.00-180.00   72
  6  \w    -40.00 -15.00   0.50    0.05    --  -86.37  77.00-180.00   50
  7  \w    -40.00 -14.00   0.50    0.05    --  -86.37  38.00 -60.00   52
  8  \w    -41.00 -16.00   0.50    0.05    --  -86.37  38.00-120.00   50
  9  \w    -41.00 -16.00   0.50    0.05    --  -86.37  38.00  30.00   50
 10  \w    -41.00 -16.00   0.50    0.05    --  -86.37  38.00  60.00   50
 11  \w    -55.00 -14.00   0.50    0.05    --  -86.37  57.00 120.00   82
 12  \w    -48.00 -18.00   0.50    0.05    --  -86.37  57.00  90.00   60
 13  \w    -39.00 -14.00   0.50    0.05    --  -86.37  38.00 -90.00   50
 14  \w    -13.00  35.00   0.50    0.05    --   -1.25  57.00   0.00   96
 15  \w      1.00  69.00   0.50    0.05    --   -1.25  38.00  90.00  136
 16  \w     32.00  69.00   0.50    0.05    --   -1.25  38.00 120.00   74
 17  \w     15.00 106.00   0.50    0.05    --   83.87 -77.00 -30.00  182
 18  \w     40.00  68.00   0.50    0.05    --   83.87 -57.00-120.00   56
 19  \w     36.00  62.00   0.50    0.05    --   83.87 -57.00 -90.00   52
 20  \w     14.00  45.00   0.50    0.05    --   83.87 -57.00 -30.00   62
 21  \w     13.00  39.00   0.50    0.05    --   83.87 -38.00 120.00   52
 22  \w     18.00  66.00   0.50    0.05    --   83.87 -99.00 150.00   96
 23  \w     60.00 106.00   0.50    0.05    --   83.87-125.00 -60.00   92
 24  \w     18.00 106.00   0.50    0.05    --   83.87-125.00-150.00  176
 25  \w     59.00  84.00   0.50    0.05    --   83.87-104.00-127.00   50
 26  \w     55.00 105.00   0.50    0.05    --   83.87 -99.00  60.00  100
 27  \w     12.00  51.00   0.50    0.05    --   83.87 -99.00  60.00   78
 28  \w   -144.00 -83.00   0.50    0.05    --  -86.37 -38.00 -60.00  122
 29  \w   -132.00 -87.00   0.50    0.05    --  -86.37-104.00-127.00   90
 30  \w    -18.00  11.00   0.50    0.05    --   -1.25 -99.00-180.00   58
 31  \w    -17.00  27.00   0.50    0.05    --   -1.25 -99.00 -30.00   88
 32  \w    -98.00 -66.00   0.50    0.05    --  -86.37 104.00 -26.00   64
 33  \w   -103.00 -15.00   0.50    0.05    --  -86.37 125.00-180.00  176
;
_diffrn_measurement_device 'four-circle diffractometer'
_diffrn_measurement_device_type 'XtaLAB Synergy R, DW system, HyPix'
_diffrn_measurement_method '\w scans'
_diffrn_orient_matrix_type 'CrysAlisPro convention (1999,Acta A55,543-557)'
_diffrn_orient_matrix_UB_11 -0.0139819000
_diffrn_orient_matrix_UB_12 -0.1014064000
_diffrn_orient_matrix_UB_13 -0.1156609000
_diffrn_orient_matrix_UB_21 0.0638438000
_diffrn_orient_matrix_UB_22 -0.0063062000
_diffrn_orient_matrix_UB_23 -0.0884592000
_diffrn_orient_matrix_UB_31 0.0182428000
_diffrn_orient_matrix_UB_32 -0.0556376000
_diffrn_orient_matrix_UB_33 0.2208418000
_diffrn_radiation_monochromator mirror
_diffrn_radiation_probe x-ray
_diffrn_radiation_type 'Cu K\a'
_diffrn_radiation_wavelength 1.54184
_diffrn_reflns_av_R_equivalents 0.0227
_diffrn_reflns_av_unetI/netI 0.0137
_diffrn_reflns_Laue_measured_fraction_full 0.988
_diffrn_reflns_Laue_measured_fraction_max 0.988
_diffrn_reflns_limit_h_max 26
_diffrn_reflns_limit_h_min -25
_diffrn_reflns_limit_k_max 15
_diffrn_reflns_limit_k_min -15
_diffrn_reflns_limit_l_max 6
_diffrn_reflns_limit_l_min -6
_diffrn_reflns_number 17577
_diffrn_reflns_point_group_measured_fraction_full 0.980
_diffrn_reflns_point_group_measured_fraction_max 0.980
_diffrn_reflns_theta_full 67.075
_diffrn_reflns_theta_max 67.075
_diffrn_reflns_theta_min 3.852
_diffrn_source 'Rotating-anode X-ray tube'
_diffrn_source_type 'Rigaku (Cu) X-ray Source'
_exptl_absorpt_coefficient_mu 4.306
_exptl_absorpt_correction_T_max 1.00000
_exptl_absorpt_correction_T_min 0.68922
_exptl_absorpt_correction_type multi-scan
_exptl_absorpt_process_details
;
CrysAlisPro 1.171.40.82a (Rigaku Oxford Diffraction, 2020)
Empirical absorption correction using spherical harmonics,
implemented in SCALE3 ABSPACK scaling algorithm.
;
_exptl_crystal_colour 'clear light yellow'
_exptl_crystal_colour_lustre clear
_exptl_crystal_colour_modifier light
_exptl_crystal_colour_primary yellow
_exptl_crystal_density_diffrn 1.535
_exptl_crystal_description block
_exptl_crystal_F_000 824
_exptl_crystal_size_max 0.291
_exptl_crystal_size_mid 0.147
_exptl_crystal_size_min 0.131
_refine_diff_density_max 0.150
_refine_diff_density_min -0.368
_refine_diff_density_rms 0.043
_refine_ls_abs_structure_details
;
 Flack x determined using 1233 quotients [(I+)-(I-)]/[(I+)+(I-)]
 (Parsons, Flack and Wagner, Acta Cryst. B69 (2013) 249-259).
;
_refine_ls_abs_structure_Flack -0.021(5)
_refine_ls_extinction_method none
_refine_ls_goodness_of_fit_ref 1.068
_refine_ls_hydrogen_treatment constr
_refine_ls_matrix_type full
_refine_ls_number_parameters 227
_refine_ls_number_reflns 3067
_refine_ls_number_restraints 0
_refine_ls_restrained_S_all 1.068
_refine_ls_R_factor_all 0.0168
_refine_ls_R_factor_gt 0.0167
_refine_ls_shift/su_max 0.001
_refine_ls_shift/su_mean 0.000
_refine_ls_structure_factor_coef Fsqd
_refine_ls_weighting_details 'w=1/[\s^2^(Fo^2^)+(0.0237P)^2^+0.5900P] where P=(Fo^2^+2Fc^2^)/3'
_refine_ls_weighting_scheme calc
_refine_ls_wR_factor_gt 0.0430
_refine_ls_wR_factor_ref 0.0430
_reflns_Friedel_coverage 0.690
_reflns_Friedel_fraction_full 0.970
_reflns_Friedel_fraction_max 0.970
_reflns_number_gt 3057
_reflns_number_total 3067
_reflns_threshold_expression 'I > 2\s(I)'
_cod_data_source_file d3gc01329d2.cif
_cod_data_source_block cr-jianxiu-g-xia-20221005
_cod_depositor_comments 'Adding full bibliography for 7246831--7246835.cif.'
_cod_original_cell_volume 1758.467(17)
_cod_database_code 7246831
_shelx_shelxl_version_number 2018/3
_chemical_oxdiff_formula 'C11 H10 N O'
_shelx_space_group_comment
;
The symmetry employed for this shelxl refinement is uniquely defined
by the following loop, which should always be used as a source of
symmetry information in preference to the above space-group names.
They are only intended as comments.
;
_olex2_refinement_description
;
1.a Aromatic/amide H refined with riding coordinates:
 C1(H1), C2(H2), C3(H3), C4(H4), C5(H5), C9(H9), C10(H10), C11(H11), C16(H16),
 C17(H17), C18(H18), C19(H19), C20(H20)
1.b Idealised Me refined as rotating group:
 C22(H22A,H22B,H22C)
;
_olex2_submission_special_instructions 'No special instructions were received'
_oxdiff_exptl_absorpt_empirical_details
;
Empirical correction (ABSPACK) includes:
- Absorption correction using spherical harmonics
- Frame scaling
;
_oxdiff_exptl_absorpt_empirical_full_max 1.650
_oxdiff_exptl_absorpt_empirical_full_min 0.793

loop_
_space_group_symop_operation_xyz
'x, y, z'
'-x, -y, z'
'-x+1/2, y+1/2, -z'
'x+1/2, -y+1/2, -z'

loop_
_atom_site_label
_atom_site_type_symbol
_atom_site_fract_x
_atom_site_fract_y
_atom_site_fract_z
_atom_site_U_iso_or_equiv
_atom_site_adp_type
_atom_site_occupancy
_atom_site_site_symmetry_order
_atom_site_calc_flag
_atom_site_refinement_flags_posn
_atom_site_refinement_flags_adp
_atom_site_refinement_flags_occupancy
_atom_site_disorder_assembly
_atom_site_disorder_group
Br1 Br 0.68906(2) 0.25716(2) 0.39939(5) 0.02568(9) Uani 1 1 d . . . . .
S1 S 0.64506(2) 0.67499(4) 0.64946(8) 0.01320(12) Uani 1 1 d . . . . .
N1 N 0.66164(7) 0.73890(15) 0.2132(3) 0.0134(4) Uani 1 1 d . . . . .
C1 C 0.60394(10) 0.87904(16) 0.0967(4) 0.0168(4) Uani 1 1 d . . . . .
H1 H 0.595286 0.843132 -0.040221 0.020 Uiso 1 1 calc R U . . .
C2 C 0.58124(10) 0.97509(17) 0.1287(4) 0.0215(5) Uani 1 1 d . . . . .
H2 H 0.556509 1.004109 0.015018 0.026 Uiso 1 1 calc R U . . .
C3 C 0.59462(11) 1.02867(18) 0.3264(4) 0.0229(5) Uani 1 1 d . . . . .
H3 H 0.578607 1.093927 0.348936 0.028 Uiso 1 1 calc R U . . .
C4 C 0.63126(11) 0.98706(18) 0.4906(4) 0.0219(5) Uani 1 1 d . . . . .
H4 H 0.641202 1.024592 0.623879 0.026 Uiso 1 1 calc R U . . .
C5 C 0.65370(10) 0.89014(17) 0.4614(4) 0.0165(5) Uani 1 1 d . . . . .
H5 H 0.678657 0.861727 0.575119 0.020 Uiso 1 1 calc R U . . .
C6 C 0.63951(9) 0.83500(17) 0.2653(4) 0.0131(4) Uani 1 1 d . . . . .
C7 C 0.66492(9) 0.66645(16) 0.3571(4) 0.0120(4) Uani 1 1 d . . . . .
C8 C 0.68920(10) 0.56867(16) 0.2802(4) 0.0129(4) Uani 1 1 d . . . . .
C9 C 0.72974(9) 0.57377(16) 0.0993(4) 0.0159(4) Uani 1 1 d . . . . .
H9 H 0.740960 0.637414 0.039495 0.019 Uiso 1 1 calc R U . . .
C10 C 0.75354(11) 0.48726(18) 0.0071(4) 0.0178(5) Uani 1 1 d . . . . .
H10 H 0.780495 0.490888 -0.117395 0.021 Uiso 1 1 calc R U . . .
C11 C 0.73760(9) 0.39506(17) 0.0986(4) 0.0178(5) Uani 1 1 d . . . . .
H11 H 0.753587 0.334926 0.036360 0.021 Uiso 1 1 calc R U . . .
C12 C 0.69838(10) 0.39026(17) 0.2808(4) 0.0161(5) Uani 1 1 d . . . . .
C13 C 0.67130(9) 0.47592(16) 0.3769(4) 0.0130(4) Uani 1 1 d . . . . .
C14 C 0.62658(9) 0.47369(16) 0.5626(4) 0.0127(4) Uani 1 1 d . . . . .
C15 C 0.58742(9) 0.38310(16) 0.5927(4) 0.0132(4) Uani 1 1 d . . . . .
C16 C 0.54633(10) 0.36101(16) 0.4233(4) 0.0160(5) Uani 1 1 d . . . . .
H16 H 0.544055 0.402274 0.290438 0.019 Uiso 1 1 calc R U . . .
C17 C 0.50849(10) 0.27941(18) 0.4454(4) 0.0204(5) Uani 1 1 d . . . . .
H17 H 0.480692 0.265256 0.327834 0.025 Uiso 1 1 calc R U . . .
C18 C 0.51122(10) 0.21889(17) 0.6377(4) 0.0238(5) Uani 1 1 d . . . . .
H18 H 0.485607 0.162756 0.652243 0.029 Uiso 1 1 calc R U . . .
C19 C 0.55178(10) 0.24067(19) 0.8103(4) 0.0223(5) Uani 1 1 d . . . . .
H19 H 0.553667 0.199571 0.943490 0.027 Uiso 1 1 calc R U . . .
C20 C 0.58941(10) 0.32233(18) 0.7878(4) 0.0183(5) Uani 1 1 d . . . . .
H20 H 0.616801 0.336991 0.906490 0.022 Uiso 1 1 calc R U . . .
C21 C 0.61484(9) 0.55507(17) 0.6935(4) 0.0129(4) Uani 1 1 d . . . . .
C22 C 0.57065(9) 0.56045(16) 0.8863(4) 0.0151(4) Uani 1 1 d . . . . .
H22A H 0.585922 0.603909 1.008442 0.023 Uiso 1 1 calc R U . . .
H22B H 0.563792 0.492813 0.947526 0.023 Uiso 1 1 calc R U . . .
H22C H 0.533518 0.588110 0.828250 0.023 Uiso 1 1 calc R U . . .

loop_
_atom_site_aniso_label
_atom_site_aniso_U_11
_atom_site_aniso_U_22
_atom_site_aniso_U_33
_atom_site_aniso_U_23
_atom_site_aniso_U_13
_atom_site_aniso_U_12
Br1 0.02174(13) 0.01040(11) 0.04490(16) 0.00332(11) 0.01260(11) 0.00351(9)
S1 0.0171(2) 0.0107(2) 0.0119(2) -0.00045(19) 0.0018(2) -0.0020(2)
N1 0.0147(8) 0.0114(9) 0.0143(8) -0.0008(8) 0.0000(6) -0.0016(8)
C1 0.0180(11) 0.0141(10) 0.0182(11) 0.0008(10) -0.0010(10) -0.0018(9)
C2 0.0191(11) 0.0156(11) 0.0296(13) 0.0040(11) 0.0010(11) 0.0031(9)
C3 0.0240(12) 0.0132(11) 0.0316(14) -0.0003(10) 0.0091(11) 0.0033(9)
C4 0.0311(14) 0.0144(11) 0.0202(11) -0.0042(10) 0.0071(10) -0.0052(10)
C5 0.0204(12) 0.0152(11) 0.0139(11) 0.0022(9) 0.0017(9) -0.0032(9)
C6 0.0130(10) 0.0104(10) 0.0158(10) 0.0006(9) 0.0035(9) -0.0028(9)
C7 0.0094(9) 0.0140(10) 0.0126(10) -0.0009(9) -0.0001(8) -0.0013(8)
C8 0.0123(10) 0.0127(10) 0.0136(10) -0.0007(8) -0.0025(9) 0.0002(9)
C9 0.0160(10) 0.0158(10) 0.0159(11) 0.0023(9) 0.0014(10) 0.0008(8)
C10 0.0158(11) 0.0200(12) 0.0175(10) 0.0003(9) 0.0029(8) 0.0042(9)
C11 0.0144(11) 0.0161(11) 0.0231(12) -0.0046(10) 0.0001(10) 0.0031(8)
C12 0.0127(11) 0.0134(11) 0.0222(11) 0.0004(9) -0.0022(9) -0.0004(9)
C13 0.0110(9) 0.0131(10) 0.0150(11) -0.0002(9) -0.0018(8) 0.0002(8)
C14 0.0116(10) 0.0124(10) 0.0142(11) 0.0010(9) -0.0032(8) 0.0013(8)
C15 0.0128(10) 0.0112(10) 0.0155(10) -0.0013(9) 0.0045(9) 0.0017(8)
C16 0.0158(11) 0.0156(11) 0.0166(11) -0.0012(9) 0.0029(9) -0.0001(8)
C17 0.0172(11) 0.0204(12) 0.0237(12) -0.0074(10) 0.0050(9) -0.0030(9)
C18 0.0229(12) 0.0143(11) 0.0341(14) -0.0082(10) 0.0145(11) -0.0040(9)
C19 0.0315(12) 0.0132(11) 0.0223(11) 0.0027(10) 0.0090(9) 0.0016(11)
C20 0.0205(12) 0.0156(11) 0.0186(11) 0.0021(9) 0.0019(9) 0.0018(9)
C21 0.0104(10) 0.0137(11) 0.0146(11) 0.0024(9) -0.0011(8) -0.0010(8)
C22 0.0170(10) 0.0138(10) 0.0146(10) -0.0004(9) 0.0026(9) -0.0020(9)

loop_
_atom_type_symbol
_atom_type_description
_atom_type_scat_dispersion_real
_atom_type_scat_dispersion_imag
_atom_type_scat_source
C C 0.0181 0.0091 'International Tables Vol C Tables 4.2.6.8 and 6.1.1.4'
H H 0.0000 0.0000 'International Tables Vol C Tables 4.2.6.8 and 6.1.1.4'
Br Br -0.6763 1.2805 'International Tables Vol C Tables 4.2.6.8 and 6.1.1.4'
N N 0.0311 0.0180 'International Tables Vol C Tables 4.2.6.8 and 6.1.1.4'
S S 0.3331 0.5567 'International Tables Vol C Tables 4.2.6.8 and 6.1.1.4'

loop_
_exptl_crystal_face_index_h
_exptl_crystal_face_index_k
_exptl_crystal_face_index_l
_exptl_crystal_face_perp_dist
-3 -2 4 0.1311
13 -4 0 0.0559
1 3 -4 0.1125
-13 4 0 0.0721
-11 -5 1 0.1179
-5 -5 3 0.1182
14 2 1 0.0347
-14 -2 0 0.1121
3 8 0 0.0497
-4 4 -3 0.1210
-4 -8 -1 0.0752

loop_
_geom_angle_atom_site_label_1
_geom_angle_atom_site_label_2
_geom_angle_atom_site_label_3
_geom_angle
_geom_angle_site_symmetry_1
_geom_angle_site_symmetry_3
_geom_angle_publ_flag
C21 S1 C7 100.50(10) . . ?
C7 N1 C6 124.32(18) . . ?
C2 C1 H1 119.9 . . ?
C2 C1 C6 120.3(2) . . ?
C6 C1 H1 119.9 . . ?
C1 C2 H2 119.9 . . ?
C3 C2 C1 120.1(2) . . ?
C3 C2 H2 119.9 . . ?
C2 C3 H3 120.0 . . ?
C4 C3 C2 120.0(2) . . ?
C4 C3 H3 120.0 . . ?
C3 C4 H4 119.9 . . ?
C3 C4 C5 120.3(2) . . ?
C5 C4 H4 119.9 . . ?
C4 C5 H5 120.0 . . ?
C6 C5 C4 120.0(2) . . ?
C6 C5 H5 120.0 . . ?
C1 C6 N1 115.80(19) . . ?
C5 C6 N1 124.9(2) . . ?
C5 C6 C1 119.2(2) . . ?
N1 C7 S1 124.67(17) . . ?
N1 C7 C8 118.96(19) . . ?
C8 C7 S1 116.32(15) . . ?
C9 C8 C7 115.44(18) . . ?
C9 C8 C13 122.0(2) . . ?
C13 C8 C7 122.51(19) . . ?
C8 C9 H9 119.7 . . ?
C10 C9 C8 120.6(2) . . ?
C10 C9 H9 119.7 . . ?
C9 C10 H10 120.5 . . ?
C9 C10 C11 119.1(2) . . ?
C11 C10 H10 120.5 . . ?
C10 C11 H11 119.9 . . ?
C10 C11 C12 120.2(2) . . ?
C12 C11 H11 119.9 . . ?
C11 C12 Br1 112.96(16) . . ?
C11 C12 C13 123.1(2) . . ?
C13 C12 Br1 123.78(17) . . ?
C8 C13 C14 120.26(19) . . ?
C12 C13 C8 114.88(19) . . ?
C12 C13 C14 124.86(19) . . ?
C13 C14 C15 120.29(18) . . ?
C21 C14 C13 122.04(19) . . ?
C21 C14 C15 117.28(19) . . ?
C16 C15 C14 118.84(19) . . ?
C16 C15 C20 118.5(2) . . ?
C20 C15 C14 122.6(2) . . ?
C15 C16 H16 119.5 . . ?
C15 C16 C17 121.0(2) . . ?
C17 C16 H16 119.5 . . ?
C16 C17 H17 119.9 . . ?
C18 C17 C16 120.2(2) . . ?
C18 C17 H17 119.9 . . ?
C17 C18 H18 120.2 . . ?
C17 C18 C19 119.6(2) . . ?
C19 C18 H18 120.2 . . ?
C18 C19 H19 120.0 . . ?
C20 C19 C18 120.1(2) . . ?
C20 C19 H19 120.0 . . ?
C15 C20 H20 119.7 . . ?
C19 C20 C15 120.7(2) . . ?
C19 C20 H20 119.7 . . ?
C14 C21 S1 124.66(17) . . ?
C14 C21 C22 126.2(2) . . ?
C22 C21 S1 109.02(15) . . ?
C21 C22 H22A 109.5 . . ?
C21 C22 H22B 109.5 . . ?
C21 C22 H22C 109.5 . . ?
H22A C22 H22B 109.5 . . ?
H22A C22 H22C 109.5 . . ?
H22B C22 H22C 109.5 . . ?

loop_
_geom_bond_atom_site_label_1
_geom_bond_atom_site_label_2
_geom_bond_distance
_geom_bond_site_symmetry_2
_geom_bond_publ_flag
Br1 C12 1.912(2) . ?
S1 C7 1.765(2) . ?
S1 C21 1.755(2) . ?
N1 C6 1.406(3) . ?
N1 C7 1.279(3) . ?
C1 H1 0.9500 . ?
C1 C2 1.390(3) . ?
C1 C6 1.400(3) . ?
C2 H2 0.9500 . ?
C2 C3 1.388(4) . ?
C3 H3 0.9500 . ?
C3 C4 1.383(4) . ?
C4 H4 0.9500 . ?
C4 C5 1.397(3) . ?
C5 H5 0.9500 . ?
C5 C6 1.395(3) . ?
C7 C8 1.482(3) . ?
C8 C9 1.401(3) . ?
C8 C13 1.416(3) . ?
C9 H9 0.9500 . ?
C9 C10 1.380(3) . ?
C10 H10 0.9500 . ?
C10 C11 1.385(3) . ?
C11 H11 0.9500 . ?
C11 C12 1.387(3) . ?
C12 C13 1.410(3) . ?
C13 C14 1.484(3) . ?
C14 C15 1.507(3) . ?
C14 C21 1.350(3) . ?
C15 C16 1.389(3) . ?
C15 C20 1.395(3) . ?
C16 H16 0.9500 . ?
C16 C17 1.390(3) . ?
C17 H17 0.9500 . ?
C17 C18 1.381(4) . ?
C18 H18 0.9500 . ?
C18 C19 1.394(4) . ?
C19 H19 0.9500 . ?
C19 C20 1.388(3) . ?
C20 H20 0.9500 . ?
C21 C22 1.508(3) . ?
C22 H22A 0.9800 . ?
C22 H22B 0.9800 . ?
C22 H22C 0.9800 . ?

loop_
_geom_torsion_atom_site_label_1
_geom_torsion_atom_site_label_2
_geom_torsion_atom_site_label_3
_geom_torsion_atom_site_label_4
_geom_torsion
_geom_torsion_site_symmetry_1
_geom_torsion_site_symmetry_2
_geom_torsion_site_symmetry_3
_geom_torsion_site_symmetry_4
_geom_torsion_publ_flag
Br1 C12 C13 C8 173.00(16) . . . . ?
Br1 C12 C13 C14 -7.9(3) . . . . ?
S1 C7 C8 C9 -149.85(16) . . . . ?
S1 C7 C8 C13 32.2(3) . . . . ?
N1 C7 C8 C9 27.8(3) . . . . ?
N1 C7 C8 C13 -150.2(2) . . . . ?
C1 C2 C3 C4 0.9(4) . . . . ?
C2 C1 C6 N1 -178.19(19) . . . . ?
C2 C1 C6 C5 -2.5(3) . . . . ?
C2 C3 C4 C5 -1.7(4) . . . . ?
C3 C4 C5 C6 0.4(3) . . . . ?
C4 C5 C6 N1 177.0(2) . . . . ?
C4 C5 C6 C1 1.7(3) . . . . ?
C6 N1 C7 S1 -2.6(3) . . . . ?
C6 N1 C7 C8 179.99(19) . . . . ?
C6 C1 C2 C3 1.2(3) . . . . ?
C7 S1 C21 C14 21.9(2) . . . . ?
C7 S1 C21 C22 -153.55(14) . . . . ?
C7 N1 C6 C1 -139.2(2) . . . . ?
C7 N1 C6 C5 45.3(3) . . . . ?
C7 C8 C9 C10 -177.4(2) . . . . ?
C7 C8 C13 C12 179.2(2) . . . . ?
C7 C8 C13 C14 0.1(3) . . . . ?
C8 C9 C10 C11 -1.1(4) . . . . ?
C8 C13 C14 C15 151.9(2) . . . . ?
C8 C13 C14 C21 -20.8(3) . . . . ?
C9 C8 C13 C12 1.4(3) . . . . ?
C9 C8 C13 C14 -177.7(2) . . . . ?
C9 C10 C11 C12 -0.2(4) . . . . ?
C10 C11 C12 Br1 -173.91(19) . . . . ?
C10 C11 C12 C13 2.3(4) . . . . ?
C11 C12 C13 C8 -2.8(3) . . . . ?
C11 C12 C13 C14 176.3(2) . . . . ?
C12 C13 C14 C15 -27.2(3) . . . . ?
C12 C13 C14 C21 160.2(2) . . . . ?
C13 C8 C9 C10 0.5(3) . . . . ?
C13 C14 C15 C16 -66.9(3) . . . . ?
C13 C14 C15 C20 115.3(2) . . . . ?
C13 C14 C21 S1 5.6(3) . . . . ?
C13 C14 C21 C22 -179.68(19) . . . . ?
C14 C15 C16 C17 -178.8(2) . . . . ?
C14 C15 C20 C19 178.8(2) . . . . ?
C15 C14 C21 S1 -167.29(16) . . . . ?
C15 C14 C21 C22 7.4(3) . . . . ?
C15 C16 C17 C18 0.1(3) . . . . ?
C16 C15 C20 C19 1.0(3) . . . . ?
C16 C17 C18 C19 0.6(3) . . . . ?
C17 C18 C19 C20 -0.4(3) . . . . ?
C18 C19 C20 C15 -0.4(4) . . . . ?
C20 C15 C16 C17 -0.9(3) . . . . ?
C21 S1 C7 N1 143.93(19) . . . . ?
C21 S1 C7 C8 -38.61(18) . . . . ?
C21 C14 C15 C16 106.2(2) . . . . ?
C21 C14 C15 C20 -71.6(3) . . . . ?

loop_
_exptl_oxdiff_crystal_face_indexfrac_h
_exptl_oxdiff_crystal_face_indexfrac_k
_exptl_oxdiff_crystal_face_indexfrac_l
_exptl_oxdiff_crystal_face_x
_exptl_oxdiff_crystal_face_y
_exptl_oxdiff_crystal_face_z
-3.2241 -2.3885 3.5373 -0.1218 -0.5037 0.8553
13.0576 -3.9822 0.1777 0.2007 0.8430 0.4990
0.7875 3.0882 -3.5244 0.0835 0.3426 -0.9358
-12.9965 4.0307 -0.2483 -0.1983 -0.8332 -0.5162
-11.1333 -4.5221 1.4874 0.4422 -0.8138 0.3770
-5.4217 -5.2274 2.6675 0.2974 -0.5491 0.7810
14.1921 1.8565 0.6141 -0.4577 0.8400 0.2912
-14.1792 -2.1343 -0.4340 0.4649 -0.8534 -0.2358
3.0112 8.4378 0.2028 -0.9212 0.1211 -0.3697
-3.8669 4.2517 -3.1371 -0.0142 0.0038 -0.9999
-3.6190 -8.2541 -0.6036 0.9574 -0.1256 0.2599
